data_7700324
loop_
_publ_author_name
'Dutta, Basudeb'
'Dey, Arka'
'Sinha, Chittaranjan'
'Ray, Partha Pratim'
'Mir, Mohammad Hedayetullah'

_publ_section_title
;
 Tuning of the para-position of pyridyl ligands impacts the electrical
 properties of a series of Cd(ii) ladder polymers.
;
_journal_issue 30
_journal_name_full 'Dalton transactions (Cambridge, England : 2003)'
_journal_page_first 11259
_journal_page_last 11267
_journal_paper_doi 10.1039/c9dt01846h
_journal_volume 48
_journal_year 2019
_chemical_formula_sum 'C14 H11 Cd Cl N2 O7'
_chemical_formula_weight 467.11
_space_group_crystal_system triclinic
_space_group_IT_number 2
_space_group_name_Hall '-P 1'
_space_group_name_H-M_alt 'P -1'
_symmetry_space_group_name_Hall '-P 1'
_symmetry_space_group_name_H-M 'P -1'
_atom_sites_solution_hydrogens mixed
_audit_creation_method SHELXL-2016/6
_audit_update_record
;
2018-12-27 deposited with the CCDC.    2019-06-20 downloaded from the CCDC.
;
_cell_angle_alpha 83.121(2)
_cell_angle_beta 79.771(2)
_cell_angle_gamma 69.765(2)
_cell_formula_units_Z 2
_cell_length_a 7.8063(3)
_cell_length_b 9.7610(4)
_cell_length_c 11.7162(5)
_cell_measurement_reflns_used 9912
_cell_measurement_temperature 296(2)
_cell_measurement_theta_max 26.76
_cell_measurement_theta_min 2.81
_cell_volume 822.68(6)
_computing_cell_refinement 'Bruker SAINT'
_computing_data_collection 'Bruker APEX2'
_computing_data_reduction 'Bruker SAINT'
_computing_molecular_graphics 'Bruker SHELXTL'
_computing_publication_material 'Bruker SHELXTL'
_computing_structure_refinement 'SHELXL-2016/6 (Sheldrick, 2016)'
_computing_structure_solution 'SHELXT 2014/5 (Sheldrick, 2014)'
_diffrn_ambient_temperature 296(2)
_diffrn_measured_fraction_theta_full 0.994
_diffrn_measured_fraction_theta_max 0.994
_diffrn_measurement_device_type 'Bruker APEX-II CCD'
_diffrn_measurement_method '\f and \w scans'
_diffrn_radiation_type MoK\a
_diffrn_radiation_wavelength 0.71073
_diffrn_reflns_av_R_equivalents 0.0274
_diffrn_reflns_av_unetI/netI 0.0201
_diffrn_reflns_Laue_measured_fraction_full 0.994
_diffrn_reflns_Laue_measured_fraction_max 0.994
_diffrn_reflns_limit_h_max 9
_diffrn_reflns_limit_h_min -9
_diffrn_reflns_limit_k_max 11
_diffrn_reflns_limit_k_min -11
_diffrn_reflns_limit_l_max 13
_diffrn_reflns_limit_l_min -13
_diffrn_reflns_number 12084
_diffrn_reflns_point_group_measured_fraction_full 0.994
_diffrn_reflns_point_group_measured_fraction_max 0.994
_diffrn_reflns_theta_full 24.995
_diffrn_reflns_theta_max 24.995
_diffrn_reflns_theta_min 1.770
_exptl_absorpt_coefficient_mu 1.530
_exptl_absorpt_correction_type none
_exptl_crystal_colour white
_exptl_crystal_density_diffrn 1.886
_exptl_crystal_description needle
_exptl_crystal_F_000 460.0
_exptl_crystal_size_max 0.168
_exptl_crystal_size_mid 0.123
_exptl_crystal_size_min 0.101
_refine_diff_density_max 0.644
_refine_diff_density_min -0.409
_refine_diff_density_rms 0.083
_refine_ls_extinction_method none
_refine_ls_goodness_of_fit_ref 1.009
_refine_ls_hydrogen_treatment mixed
_refine_ls_matrix_type full
_refine_ls_number_parameters 231
_refine_ls_number_reflns 2872
_refine_ls_number_restraints 0
_refine_ls_restrained_S_all 1.009
_refine_ls_R_factor_all 0.0229
_refine_ls_R_factor_gt 0.0222
_refine_ls_shift/su_max 0.025
_refine_ls_shift/su_mean 0.000
_refine_ls_structure_factor_coef Fsqd
_refine_ls_weighting_details 'w=1/[\s^2^(Fo^2^)+(0.0304P)^2^+0.8503P] where P=(Fo^2^+2Fc^2^)/3'
_refine_ls_weighting_scheme calc
_refine_ls_wR_factor_gt 0.0575
_refine_ls_wR_factor_ref 0.0579
_reflns_Friedel_coverage 0.000
_reflns_number_gt 2789
_reflns_number_total 2887
_reflns_threshold_expression 'I > 2\s(I)'
_cod_data_source_file c9dt01846h2.cif
_cod_data_source_block CD5NCL_a
_cod_depositor_comments 'Adding full bibliography for 7700324--7700326.cif.'
_cod_database_code 7700324
_shelx_shelxl_version_number 2016/6
_shelx_space_group_comment
;
The symmetry employed for this shelxl refinement is uniquely defined
by the following loop, which should always be used as a source of
symmetry information in preference to the above space-group names.
They are only intended as comments.
;

loop_
_space_group_symop_operation_xyz
'x, y, z'
'-x, -y, -z'

loop_
_atom_site_label
_atom_site_type_symbol
_atom_site_fract_x
_atom_site_fract_y
_atom_site_fract_z
_atom_site_U_iso_or_equiv
_atom_site_adp_type
_atom_site_occupancy
_atom_site_site_symmetry_order
_atom_site_calc_flag
_atom_site_refinement_flags_posn
_atom_site_refinement_flags_adp
Cd01 Cd 0.51552(2) 0.19875(2) 0.45572(2) 0.03010(8) Uani 1 1 d . .
Cl02 Cl 0.58645(19) 0.20001(15) 1.02614(8) 0.0884(4) Uani 1 1 d . .
O3 O -0.2897(3) 0.9177(2) 0.47685(17) 0.0403(5) Uani 1 1 d . .
O2 O 0.2824(3) 0.4603(2) 0.47142(17) 0.0410(4) Uani 1 1 d . .
O4 O -0.3066(3) 1.0519(2) 0.31124(19) 0.0472(5) Uani 1 1 d . .
O1 O 0.3415(3) 0.3304(2) 0.31971(18) 0.0501(5) Uani 1 1 d . .
O7 O 0.7414(3) 0.3076(3) 0.4147(2) 0.0541(6) Uani 1 1 d . .
N1 N 0.5496(3) 0.1998(2) 0.64791(19) 0.0346(5) Uani 1 1 d . .
O5 O 0.1376(4) 0.5768(3) -0.04396(19) 0.0685(7) Uani 1 1 d . .
C1 C 0.1297(3) 0.5701(3) 0.3076(2) 0.0291(5) Uani 1 1 d . .
C6 C 0.0057(3) 0.6898(3) 0.3653(2) 0.0285(5) Uani 1 1 d . .
H6 H -0.000824 0.691433 0.445141 0.034 Uiso 1 1 calc R U
C5 C -0.1084(3) 0.8070(3) 0.3049(2) 0.0281(5) Uani 1 1 d . .
C2 C 0.1340(3) 0.5651(3) 0.1892(2) 0.0332(6) Uani 1 1 d . .
H2 H 0.212432 0.484151 0.149812 0.040 Uiso 1 1 calc R U
N2 N 0.0223(4) 0.6776(3) 0.0064(2) 0.0530(7) Uani 1 1 d . .
C3 C 0.0188(4) 0.6833(3) 0.1313(2) 0.0347(6) Uani 1 1 d . .
C7 C 0.2595(3) 0.4454(3) 0.3708(2) 0.0335(6) Uani 1 1 d . .
C4 C -0.1005(3) 0.8054(3) 0.1866(2) 0.0339(6) Uani 1 1 d . .
H4 H -0.173555 0.884708 0.144995 0.041 Uiso 1 1 calc R U
C8 C -0.2438(3) 0.9347(3) 0.3683(2) 0.0342(6) Uani 1 1 d . .
O6 O -0.0924(5) 0.7724(4) -0.0413(2) 0.1024(13) Uani 1 1 d . .
C9 C 0.4718(4) 0.3211(3) 0.7060(3) 0.0418(6) Uani 1 1 d . .
H9 H 0.407954 0.406670 0.666206 0.050 Uiso 1 1 calc R U
C10 C 0.4810(4) 0.3261(4) 0.8215(3) 0.0501(8) Uani 1 1 d . .
H10 H 0.425012 0.412891 0.858897 0.060 Uiso 1 1 calc R U
C13 C 0.6403(5) 0.0795(4) 0.7070(3) 0.0538(8) Uani 1 1 d . .
H13 H 0.696129 -0.006114 0.668124 0.065 Uiso 1 1 calc R U
C11 C 0.5747(5) 0.1999(4) 0.8800(3) 0.0508(8) Uani 1 1 d . .
C14 C 0.8908(6) 0.2820(5) 0.3242(4) 0.0794(12) Uani 1 1 d . .
H14A H 0.995133 0.205012 0.349059 0.119 Uiso 1 1 calc R U
H14B H 0.921858 0.369651 0.303905 0.119 Uiso 1 1 calc R U
H14C H 0.857468 0.253874 0.257778 0.119 Uiso 1 1 calc R U
C12 C 0.6562(6) 0.0747(4) 0.8230(3) 0.0634(10) Uani 1 1 d . .
H12 H 0.720915 -0.011908 0.861218 0.076 Uiso 1 1 calc R U
H1A H 0.736(5) 0.370(4) 0.451(3) 0.047(10) Uiso 1 1 d . .

loop_
_atom_site_aniso_label
_atom_site_aniso_U_11
_atom_site_aniso_U_22
_atom_site_aniso_U_33
_atom_site_aniso_U_23
_atom_site_aniso_U_13
_atom_site_aniso_U_12
Cd01 0.03243(12) 0.02438(12) 0.02724(12) -0.00414(7) -0.00821(8) 0.00114(8)
Cl02 0.1188(9) 0.1231(10) 0.0353(5) -0.0035(5) -0.0235(5) -0.0499(8)
O3 0.0340(9) 0.0453(12) 0.0381(11) -0.0199(9) 0.0000(8) -0.0058(8)
O2 0.0462(11) 0.0373(11) 0.0347(11) 0.0002(8) -0.0168(8) -0.0034(9)
O4 0.0508(12) 0.0252(10) 0.0521(12) -0.0096(9) -0.0092(10) 0.0074(9)
O1 0.0552(12) 0.0334(11) 0.0468(12) -0.0104(9) -0.0217(10) 0.0136(9)
O7 0.0581(14) 0.0616(15) 0.0501(13) -0.0237(12) 0.0064(11) -0.0297(12)
N1 0.0369(11) 0.0337(12) 0.0313(12) -0.0024(9) -0.0099(9) -0.0066(9)
O5 0.0801(17) 0.0661(16) 0.0348(12) -0.0192(11) -0.0040(11) 0.0096(13)
C1 0.0267(11) 0.0251(12) 0.0314(13) -0.0016(10) -0.0062(10) -0.0026(10)
C6 0.0280(12) 0.0295(13) 0.0251(12) -0.0038(10) -0.0049(9) -0.0046(10)
C5 0.0251(11) 0.0248(12) 0.0310(13) -0.0058(10) -0.0032(10) -0.0030(10)
C2 0.0311(12) 0.0273(13) 0.0332(14) -0.0089(10) -0.0037(10) 0.0023(10)
N2 0.0579(16) 0.0531(17) 0.0310(13) -0.0073(12) -0.0100(12) 0.0062(13)
C3 0.0366(13) 0.0355(14) 0.0247(13) -0.0044(10) -0.0061(10) -0.0013(11)
C7 0.0297(12) 0.0295(14) 0.0368(15) 0.0013(11) -0.0098(11) -0.0029(11)
C4 0.0321(13) 0.0283(13) 0.0334(14) -0.0003(11) -0.0077(10) 0.0006(10)
C8 0.0262(12) 0.0324(14) 0.0421(16) -0.0144(12) -0.0054(11) -0.0031(11)
O6 0.118(2) 0.094(2) 0.0395(14) -0.0076(14) -0.0330(15) 0.0461(19)
C9 0.0446(15) 0.0366(15) 0.0393(15) -0.0047(12) -0.0096(12) -0.0048(12)
C10 0.0524(17) 0.057(2) 0.0402(17) -0.0177(14) -0.0028(14) -0.0136(15)
C13 0.067(2) 0.0427(18) 0.0453(18) -0.0064(14) -0.0261(16) -0.0006(15)
C11 0.0596(19) 0.068(2) 0.0313(15) -0.0005(14) -0.0128(14) -0.0273(17)
C14 0.084(3) 0.096(3) 0.064(3) -0.026(2) 0.017(2) -0.043(3)
C12 0.086(3) 0.054(2) 0.0475(19) 0.0043(16) -0.0364(18) -0.0087(18)

loop_
_atom_type_symbol
_atom_type_description
_atom_type_scat_dispersion_real
_atom_type_scat_dispersion_imag
_atom_type_scat_source
C C 0.0033 0.0016 'International Tables Vol C Tables 4.2.6.8 and 6.1.1.4'
H H 0.0000 0.0000 'International Tables Vol C Tables 4.2.6.8 and 6.1.1.4'
Cd Cd -0.8075 1.2024 'International Tables Vol C Tables 4.2.6.8 and 6.1.1.4'
Cl Cl 0.1484 0.1585 'International Tables Vol C Tables 4.2.6.8 and 6.1.1.4'
N N 0.0061 0.0033 'International Tables Vol C Tables 4.2.6.8 and 6.1.1.4'
O O 0.0106 0.0060 'International Tables Vol C Tables 4.2.6.8 and 6.1.1.4'

loop_
_geom_angle_atom_site_label_1
_geom_angle_atom_site_label_2
_geom_angle_atom_site_label_3
_geom_angle
_geom_angle_site_symmetry_1
_geom_angle_site_symmetry_3
O1 Cd01 O4 86.80(7) . 1_645
O1 Cd01 N1 141.54(7) . .
O4 Cd01 N1 131.38(7) 1_645 .
O1 Cd01 O7 97.06(9) . .
O4 Cd01 O7 83.55(8) 1_645 .
N1 Cd01 O7 84.94(8) . .
O1 Cd01 O3 89.22(8) . 2_566
O4 Cd01 O3 100.65(7) 1_645 2_566
N1 Cd01 O3 87.79(7) . 2_566
O7 Cd01 O3 172.67(8) . 2_566
O1 Cd01 O2 53.53(6) . .
O4 Cd01 O2 137.30(7) 1_645 .
N1 Cd01 O2 88.52(7) . .
O7 Cd01 O2 86.22(8) . .
O3 Cd01 O2 94.53(7) 2_566 .
O1 Cd01 O3 131.38(6) . 1_645
O4 Cd01 O3 52.54(7) 1_645 1_645
N1 Cd01 O3 84.68(7) . 1_645
O7 Cd01 O3 102.57(8) . 1_645
O3 Cd01 O3 75.78(7) 2_566 1_645
O2 Cd01 O3 168.33(6) . 1_645
C8 O3 Cd01 118.22(16) . 2_566
C8 O3 Cd01 83.43(16) . 1_465
Cd01 O3 Cd01 104.22(7) 2_566 1_465
C7 O2 Cd01 84.37(15) . .
C8 O4 Cd01 100.80(17) . 1_465
C7 O1 Cd01 99.42(16) . .
C14 O7 Cd01 128.6(2) . .
C14 O7 H1A 112(3) . .
Cd01 O7 H1A 120(3) . .
C13 N1 C9 116.8(3) . .
C13 N1 Cd01 122.01(19) . .
C9 N1 Cd01 121.13(18) . .
C2 C1 C6 119.6(2) . .
C2 C1 C7 119.0(2) . .
C6 C1 C7 121.4(2) . .
C5 C6 C1 120.7(2) . .
C5 C6 H6 119.6 . .
C1 C6 H6 119.6 . .
C4 C5 C6 120.1(2) . .
C4 C5 C8 119.6(2) . .
C6 C5 C8 120.3(2) . .
C3 C2 C1 118.4(2) . .
C3 C2 H2 120.8 . .
C1 C2 H2 120.8 . .
O6 N2 O5 122.8(3) . .
O6 N2 C3 118.4(2) . .
O5 N2 C3 118.9(2) . .
C2 C3 C4 122.6(2) . .
C2 C3 N2 118.5(2) . .
C4 C3 N2 118.9(2) . .
O1 C7 O2 122.7(2) . .
O1 C7 C1 117.8(2) . .
O2 C7 C1 119.5(2) . .
C5 C4 C3 118.4(2) . .
C5 C4 H4 120.8 . .
C3 C4 H4 120.8 . .
O4 C8 O3 123.1(2) . .
O4 C8 C5 118.2(2) . .
O3 C8 C5 118.7(2) . .
N1 C9 C10 123.5(3) . .
N1 C9 H9 118.3 . .
C10 C9 H9 118.3 . .
C11 C10 C9 118.2(3) . .
C11 C10 H10 120.9 . .
C9 C10 H10 120.9 . .
N1 C13 C12 123.6(3) . .
N1 C13 H13 118.2 . .
C12 C13 H13 118.2 . .
C12 C11 C10 119.7(3) . .
C12 C11 Cl02 120.4(3) . .
C10 C11 Cl02 119.9(3) . .
O7 C14 H14A 109.5 . .
O7 C14 H14B 109.5 . .
H14A C14 H14B 109.5 . .
O7 C14 H14C 109.5 . .
H14A C14 H14C 109.5 . .
H14B C14 H14C 109.5 . .
C11 C12 C13 118.3(3) . .
C11 C12 H12 120.9 . .
C13 C12 H12 120.9 . .

loop_
_geom_bond_atom_site_label_1
_geom_bond_atom_site_label_2
_geom_bond_distance
_geom_bond_site_symmetry_2
Cd01 O1 2.260(2) .
Cd01 O4 2.2845(19) 1_645
Cd01 N1 2.316(2) .
Cd01 O7 2.312(2) .
Cd01 O3 2.388(2) 2_566
Cd01 O2 2.5771(19) .
Cd01 O3 2.643(2) 1_645
Cl02 C11 1.731(3) .
O3 C8 1.266(3) .
O2 C7 1.256(3) .
O4 C8 1.241(3) .
O1 C7 1.247(3) .
O7 C14 1.403(4) .
O7 H1A 0.76(4) .
N1 C13 1.328(4) .
N1 C9 1.335(4) .
O5 N2 1.210(3) .
C1 C2 1.388(4) .
C1 C6 1.390(3) .
C1 C7 1.502(3) .
C6 C5 1.388(3) .
C6 H6 0.9300 .
C5 C4 1.378(4) .
C5 C8 1.501(3) .
C2 C3 1.383(4) .
C2 H2 0.9300 .
N2 O6 1.205(4) .
N2 C3 1.465(4) .
C3 C4 1.383(4) .
C4 H4 0.9300 .
C9 C10 1.376(4) .
C9 H9 0.9300 .
C10 C11 1.369(5) .
C10 H10 0.9300 .
C13 C12 1.380(5) .
C13 H13 0.9300 .
C11 C12 1.360(5) .
C14 H14A 0.9600 .
C14 H14B 0.9600 .
C14 H14C 0.9600 .
C12 H12 0.9300 .
